data_2241237
loop_
_publ_author_name
'Tabuchi, Yohei'
'Gotoh, Kazuma'
'Ishida, Hiroyuki'

_publ_section_title
;
 Crystal structures of three co-crystals of 1,2-bis(pyridin-4-yl)ethane
 with 4-alkoxybenzoic acids: 4-ethoxybenzoic
 acid--1,2-bis(pyridin-4-yl)ethane (2/1), 4-<i>n</i>-propoxybenzoic
 acid--1,2-bis(pyridin-4-yl)ethane (2/1) and 4-<i>n</i>-butoxybenzoic
 acid--1,2-bis(pyridin-4-yl)ethane (2/1)
;
_journal_issue 11
_journal_name_full 'Acta Crystallographica Section E'
_journal_page_first 1340
_journal_page_last 1344
_journal_paper_doi 10.1107/S2056989015019349
_journal_volume 71
_journal_year 2015
_chemical_formula_iupac '2C9 H10 O3, C12 H12 N2'
_chemical_formula_moiety '2(C9 H10 O3), C12 H12 N2'
_chemical_formula_sum 'C30 H32 N2 O6'
_chemical_formula_weight 516.57
_chemical_name_systematic
;
4-Ethoxybenzoic acid--1,2-bis(pyridin-4-yl)ethane (2/1)
;
_space_group_crystal_system triclinic
_space_group_IT_number 2
_space_group_name_Hall '-P 1'
_space_group_name_H-M_alt 'P -1'
_symmetry_space_group_name_Hall '-P 1'
_symmetry_space_group_name_H-M 'P -1'
_atom_sites_solution_hydrogens mixed
_atom_sites_solution_primary direct
_atom_sites_solution_secondary difmap
_audit_creation_method SHELXL-2014/7
_cell_angle_alpha 75.41(2)
_cell_angle_beta 74.97(2)
_cell_angle_gamma 77.801(19)
_cell_formula_units_Z 1
_cell_length_a 6.967(3)
_cell_length_b 9.163(4)
_cell_length_c 10.813(6)
_cell_measurement_reflns_used 7263
_cell_measurement_temperature 93.0(10)
_cell_measurement_theta_max 30.02
_cell_measurement_theta_min 3.06
_cell_volume 637.3(5)
_computing_cell_refinement
;
RAPID-AUTO (Rigaku, 2006)
;
_computing_data_collection
;
RAPID-AUTO (Rigaku, 2006)
;
_computing_data_reduction
;
RAPID-AUTO (Rigaku, 2006)
;
_computing_molecular_graphics
;
ORTEP-3 for Windows (Farrugia, 2012)
;
_computing_publication_material
;
CrystalStructure (Rigaku, 2010) and PLATON (Spek, 2009)
;
_computing_structure_refinement
;
SHELXL2014/7 (Sheldrick, 2015)
;
_computing_structure_solution
;
<i>Il Milione</i> (Burla <i>et al.</i>, 2007)
;
_diffrn_ambient_temperature 93(2)
_diffrn_detector_area_resol_mean 10.000
_diffrn_measured_fraction_theta_full 0.997
_diffrn_measured_fraction_theta_max 0.996
_diffrn_measurement_device_type 'Rigaku R-AXIS RAPIDII'
_diffrn_measurement_method \w
_diffrn_radiation_type 'Mo K\a'
_diffrn_radiation_wavelength 0.71075
_diffrn_reflns_av_R_equivalents 0.0144
_diffrn_reflns_limit_h_max 8
_diffrn_reflns_limit_h_min -9
_diffrn_reflns_limit_k_max 11
_diffrn_reflns_limit_k_min -11
_diffrn_reflns_limit_l_max 14
_diffrn_reflns_limit_l_min -14
_diffrn_reflns_number 6408
_diffrn_reflns_theta_full 25.000
_diffrn_reflns_theta_max 27.483
_diffrn_reflns_theta_min 3.065
_diffrn_standards_number 0
_exptl_absorpt_coefficient_mu 0.094
_exptl_absorpt_correction_T_max 0.967
_exptl_absorpt_correction_T_min 0.877
_exptl_absorpt_correction_type multi-scan
_exptl_absorpt_process_details
;
(ABSCOR; Higashi, 1995)
;
_exptl_crystal_colour colorless
_exptl_crystal_density_diffrn 1.346
_exptl_crystal_density_method 'not measured'
_exptl_crystal_description block
_exptl_crystal_F_000 274.00
_exptl_crystal_size_max 0.420
_exptl_crystal_size_mid 0.380
_exptl_crystal_size_min 0.360
_refine_diff_density_max 0.254
_refine_diff_density_min -0.395
_refine_ls_extinction_method none
_refine_ls_goodness_of_fit_ref 1.069
_refine_ls_hydrogen_treatment mixed
_refine_ls_matrix_type full
_refine_ls_number_parameters 177
_refine_ls_number_reflns 2908
_refine_ls_number_restraints 0
_refine_ls_restrained_S_all 1.069
_refine_ls_R_factor_all 0.0403
_refine_ls_R_factor_gt 0.0379
_refine_ls_shift/su_max 0.000
_refine_ls_shift/su_mean 0.000
_refine_ls_structure_factor_coef Fsqd
_refine_ls_weighting_details 'w=1/[\s^2^(Fo^2^)+(0.0808P)^2^+0.0636P] where P=(Fo^2^+2Fc^2^)/3'
_refine_ls_weighting_scheme calc
_refine_ls_wR_factor_gt 0.1107
_refine_ls_wR_factor_ref 0.1128
_reflns_number_gt 2628
_reflns_number_total 2908
_reflns_threshold_expression 'I > 2\s(I)'
_cod_data_source_file su5225sup1.cif
_cod_data_source_block I
_cod_original_cell_volume 637.3(6)
_cod_database_code 2241237
_shelx_space_group_comment
;
The symmetry employed for this shelxl refinement is uniquely defined
by the following loop, which should always be used as a source of
symmetry information in preference to the above space-group names.
They are only intended as comments.
;

loop_
_space_group_symop_operation_xyz
'x, y, z'
'-x, -y, -z'

loop_
_atom_site_type_symbol
_atom_site_label
_atom_site_fract_x
_atom_site_fract_y
_atom_site_fract_z
_atom_site_U_iso_or_equiv
_atom_site_adp_type
_atom_site_calc_flag
_atom_site_occupancy
O O1 0.08950(10) 0.17801(7) 0.27364(6) 0.01773(17) Uani d 1
O O2 0.36783(10) 0.14762(7) 0.11743(7) 0.02284(18) Uani d 1
O O3 0.30648(10) -0.53714(7) 0.43129(6) 0.01635(17) Uani d 1
N N1 0.08580(11) 0.46999(8) 0.17005(7) 0.01554(18) Uani d 1
C C1 0.25803(12) -0.07314(9) 0.26753(8) 0.01328(19) Uani d 1
C C2 0.12341(13) -0.13188(10) 0.38081(8) 0.01439(19) Uani d 1
H H2 0.0175 -0.0645 0.4223 0.017 Uiso calc 1
C C3 0.14273(13) -0.28698(9) 0.43308(8) 0.01467(19) Uani d 1
H H3 0.0511 -0.3258 0.5104 0.018 Uiso calc 1
C C4 0.29770(13) -0.38638(9) 0.37165(8) 0.01337(19) Uani d 1
C C5 0.42960(12) -0.32990(9) 0.25669(8) 0.01389(19) Uani d 1
H H5 0.5326 -0.3976 0.2135 0.017 Uiso calc 1
C C6 0.40911(12) -0.17344(9) 0.20570(8) 0.01382(19) Uani d 1
H H6 0.4994 -0.1346 0.1277 0.017 Uiso calc 1
C C7 0.24541(13) 0.09388(10) 0.21156(8) 0.01440(19) Uani d 1
C C8 0.46043(13) -0.64340(10) 0.36946(9) 0.0164(2) Uani d 1
H H8A 0.5947 -0.6172 0.3609 0.020 Uiso calc 1
H H8B 0.4421 -0.6395 0.2808 0.020 Uiso calc 1
C C9 0.44480(14) -0.80100(10) 0.45311(10) 0.0199(2) Uani d 1
H H9A 0.4609 -0.8032 0.5410 0.030 Uiso calc 1
H H9B 0.5506 -0.8753 0.4136 0.030 Uiso calc 1
H H9C 0.3128 -0.8269 0.4591 0.030 Uiso calc 1
C C10 0.21117(14) 0.51152(10) 0.05431(9) 0.0174(2) Uani d 1
H H10 0.3031 0.4343 0.0159 0.021 Uiso calc 1
C C11 0.21180(13) 0.66206(10) -0.01116(8) 0.0168(2) Uani d 1
H H11 0.3038 0.6865 -0.0924 0.020 Uiso calc 1
C C12 0.07739(13) 0.77805(9) 0.04216(8) 0.01326(19) Uani d 1
C C13 -0.05253(12) 0.73458(9) 0.16120(8) 0.01421(19) Uani d 1
H H13 -0.1479 0.8093 0.2010 0.017 Uiso calc 1
C C14 -0.04226(12) 0.58080(9) 0.22195(8) 0.01511(19) Uani d 1
H H14 -0.1305 0.5533 0.3043 0.018 Uiso calc 1
C C15 0.08332(12) 0.94192(9) -0.02916(8) 0.01380(19) Uani d 1
H H15A 0.0760 0.9504 -0.1210 0.017 Uiso calc 1
H H15B 0.2145 0.9686 -0.0308 0.017 Uiso calc 1
H H1 0.091(2) 0.285(2) 0.2343(17) 0.060(5) Uiso d 1

loop_
_atom_site_aniso_label
_atom_site_aniso_U_11
_atom_site_aniso_U_22
_atom_site_aniso_U_33
_atom_site_aniso_U_12
_atom_site_aniso_U_13
_atom_site_aniso_U_23
O1 0.0214(3) 0.0103(3) 0.0183(3) -0.0011(2) -0.0008(2) -0.0020(2)
O2 0.0258(4) 0.0134(3) 0.0224(4) -0.0043(3) 0.0035(3) 0.0005(2)
O3 0.0206(3) 0.0087(3) 0.0158(3) -0.0015(2) -0.0006(2) 0.0005(2)
N1 0.0183(4) 0.0113(3) 0.0182(4) -0.0028(3) -0.0076(3) -0.0011(3)
C1 0.0161(4) 0.0112(4) 0.0135(4) -0.0030(3) -0.0053(3) -0.0014(3)
C2 0.0165(4) 0.0128(4) 0.0139(4) -0.0016(3) -0.0027(3) -0.0039(3)
C3 0.0171(4) 0.0138(4) 0.0119(4) -0.0037(3) -0.0008(3) -0.0018(3)
C4 0.0160(4) 0.0105(4) 0.0139(4) -0.0026(3) -0.0053(3) -0.0007(3)
C5 0.0141(4) 0.0122(4) 0.0150(4) -0.0006(3) -0.0035(3) -0.0030(3)
C6 0.0138(4) 0.0143(4) 0.0125(4) -0.0037(3) -0.0022(3) -0.0008(3)
C7 0.0168(4) 0.0128(4) 0.0144(4) -0.0027(3) -0.0048(3) -0.0025(3)
C8 0.0167(4) 0.0116(4) 0.0189(4) 0.0000(3) -0.0035(3) -0.0021(3)
C9 0.0234(4) 0.0114(4) 0.0241(5) -0.0029(3) -0.0075(4) 0.0004(3)
C10 0.0220(4) 0.0125(4) 0.0175(4) -0.0009(3) -0.0050(3) -0.0037(3)
C11 0.0205(4) 0.0134(4) 0.0145(4) -0.0024(3) -0.0020(3) -0.0016(3)
C12 0.0147(4) 0.0115(4) 0.0151(4) -0.0029(3) -0.0070(3) -0.0009(3)
C13 0.0132(4) 0.0116(4) 0.0169(4) -0.0010(3) -0.0035(3) -0.0019(3)
C14 0.0152(4) 0.0128(4) 0.0163(4) -0.0036(3) -0.0042(3) 0.0008(3)
C15 0.0152(4) 0.0106(4) 0.0142(4) -0.0026(3) -0.0031(3) 0.0002(3)

loop_
_atom_type_symbol
_atom_type_description
_atom_type_scat_dispersion_real
_atom_type_scat_dispersion_imag
_atom_type_scat_source
C C 0.0033 0.0016 'International Tables Vol C Tables 4.2.6.8 and 6.1.1.4'
H H 0.0000 0.0000 'International Tables Vol C Tables 4.2.6.8 and 6.1.1.4'
O O 0.0106 0.0060 'International Tables Vol C Tables 4.2.6.8 and 6.1.1.4'
N N 0.0061 0.0033 'International Tables Vol C Tables 4.2.6.8 and 6.1.1.4'

loop_
_geom_angle_atom_site_label_1
_geom_angle_atom_site_label_2
_geom_angle_atom_site_label_3
_geom_angle_site_symmetry_1
_geom_angle_site_symmetry_3
_geom_angle
C7 O1 H1 . . 110.2(10)
C4 O3 C8 . . 117.24(7)
C14 N1 C10 . . 117.48(8)
C6 C1 C2 . . 119.07(8)
C6 C1 C7 . . 118.99(8)
C2 C1 C7 . . 121.94(8)
C3 C2 C1 . . 120.72(8)
C3 C2 H2 . . 119.6
C1 C2 H2 . . 119.6
C2 C3 C4 . . 119.69(8)
C2 C3 H3 . . 120.2
C4 C3 H3 . . 120.2
O3 C4 C5 . . 124.27(8)
O3 C4 C3 . . 115.52(8)
C5 C4 C3 . . 120.21(8)
C6 C5 C4 . . 119.43(8)
C6 C5 H5 . . 120.3
C4 C5 H5 . . 120.3
C1 C6 C5 . . 120.84(8)
C1 C6 H6 . . 119.6
C5 C6 H6 . . 119.6
O2 C7 O1 . . 123.25(9)
O2 C7 C1 . . 122.84(8)
O1 C7 C1 . . 113.92(8)
O3 C8 C9 . . 108.07(8)
O3 C8 H8A . . 110.1
C9 C8 H8A . . 110.1
O3 C8 H8B . . 110.1
C9 C8 H8B . . 110.1
H8A C8 H8B . . 108.4
C8 C9 H9A . . 109.5
C8 C9 H9B . . 109.5
H9A C9 H9B . . 109.5
C8 C9 H9C . . 109.5
H9A C9 H9C . . 109.5
H9B C9 H9C . . 109.5
N1 C10 C11 . . 122.73(8)
N1 C10 H10 . . 118.6
C11 C10 H10 . . 118.6
C10 C11 C12 . . 120.01(9)
C10 C11 H11 . . 120.0
C12 C11 H11 . . 120.0
C13 C12 C11 . . 117.06(8)
C13 C12 C15 . . 123.64(8)
C11 C12 C15 . . 119.28(8)
C12 C13 C14 . . 119.55(8)
C12 C13 H13 . . 120.2
C14 C13 H13 . . 120.2
N1 C14 C13 . . 123.16(8)
N1 C14 H14 . . 118.4
C13 C14 H14 . . 118.4
C12 C15 C15 . 2_575 115.14(9)
C12 C15 H15A . . 108.5
C15 C15 H15A 2_575 . 108.5
C12 C15 H15B . . 108.5
C15 C15 H15B 2_575 . 108.5
H15A C15 H15B . . 107.5

loop_
_geom_bond_atom_site_label_1
_geom_bond_atom_site_label_2
_geom_bond_site_symmetry_2
_geom_bond_distance
O1 C7 . 1.3242(11)
O1 H1 . 0.970(19)
O2 C7 . 1.2169(12)
O3 C4 . 1.3653(11)
O3 C8 . 1.4353(11)
N1 C14 . 1.3365(12)
N1 C10 . 1.3445(13)
C1 C6 . 1.3912(12)
C1 C2 . 1.3983(13)
C1 C7 . 1.4900(13)
C2 C3 . 1.3825(13)
C2 H2 . 0.9500
C3 C4 . 1.3978(12)
C3 H3 . 0.9500
C4 C5 . 1.3936(14)
C5 C6 . 1.3913(12)
C5 H5 . 0.9500
C6 H6 . 0.9500
C8 C9 . 1.5076(13)
C8 H8A . 0.9900
C8 H8B . 0.9900
C9 H9A . 0.9800
C9 H9B . 0.9800
C9 H9C . 0.9800
C10 C11 . 1.3831(13)
C10 H10 . 0.9500
C11 C12 . 1.3954(12)
C11 H11 . 0.9500
C12 C13 . 1.3874(14)
C12 C15 . 1.5091(13)
C13 C14 . 1.3920(12)
C13 H13 . 0.9500
C14 H14 . 0.9500
C15 C15 2_575 1.5215(16)
C15 H15A . 0.9900
C15 H15B . 0.9900

loop_
_geom_hbond_atom_site_label_D
_geom_hbond_atom_site_label_H
_geom_hbond_atom_site_label_A
_geom_hbond_site_symmetry_A
_geom_hbond_distance_DH
_geom_hbond_distance_HA
_geom_hbond_distance_DA
_geom_hbond_angle_DHA
_geom_hbond_publ_flag
O1 H1 N1 . 0.967(18) 1.659(18) 2.6247(17) 178.0(14) y
C6 H6 O2 2_655 0.95 2.60 3.406(2) 144 y

loop_
_geom_torsion_atom_site_label_1
_geom_torsion_atom_site_label_2
_geom_torsion_atom_site_label_3
_geom_torsion_atom_site_label_4
_geom_torsion_site_symmetry_4
_geom_torsion
C6 C1 C2 C3 . 1.73(13)
C7 C1 C2 C3 . -177.82(7)
C1 C2 C3 C4 . -0.40(13)
C8 O3 C4 C5 . -0.98(12)
C8 O3 C4 C3 . 178.48(7)
C2 C3 C4 O3 . 179.15(7)
C2 C3 C4 C5 . -1.37(13)
O3 C4 C5 C6 . -178.79(7)
C3 C4 C5 C6 . 1.78(13)
C2 C1 C6 C5 . -1.31(13)
C7 C1 C6 C5 . 178.25(7)
C4 C5 C6 C1 . -0.43(13)
C6 C1 C7 O2 . -3.77(13)
C2 C1 C7 O2 . 175.77(8)
C6 C1 C7 O1 . 176.33(7)
C2 C1 C7 O1 . -4.12(12)
C4 O3 C8 C9 . 178.74(7)
C14 N1 C10 C11 . 0.07(13)
N1 C10 C11 C12 . -0.53(14)
C10 C11 C12 C13 . 0.12(13)
C10 C11 C12 C15 . 178.65(8)
C11 C12 C13 C14 . 0.71(12)
C15 C12 C13 C14 . -177.75(7)
C10 N1 C14 C13 . 0.83(12)
C12 C13 C14 N1 . -1.24(13)
C13 C12 C15 C15 2_575 -7.83(14)
C11 C12 C15 C15 2_575 173.74(8)

_cod_database_fobs_code 2241237
